data_7227934
loop_
_publ_author_name
'Tan, Xiao-Feng'
'Zhou, Jian'
'Zou, Hua-Hong'
'Fu, Lianshe'
'Tang, Qiuling'
'Wang, Peng'

_publ_section_title
;
 A series of lanthanide glutarates: lanthanide contraction effect on
 crystal frameworks of lanthanide glutarates
;
_journal_issue 29
_journal_name_full 'RSC Adv.'
_journal_page_first 17934
_journal_paper_doi 10.1039/C7RA01552F
_journal_volume 7
_journal_year 2017
_chemical_formula_moiety 'C15 H24 La2 O15, 5(H2 O)'
_chemical_formula_sum 'C15 H34 La2 O20'
_chemical_formula_weight 812.24
_chemical_name_systematic
; 
 ? 
;
_space_group_IT_number 2
_symmetry_cell_setting triclinic
_symmetry_space_group_name_Hall '-P 1'
_symmetry_space_group_name_H-M 'P -1'
_atom_sites_solution_hydrogens geom
_atom_sites_solution_primary direct
_atom_sites_solution_secondary difmap
_audit_creation_method SHELXL-97
_audit_update_record
;
2017-01-21 deposited with the CCDC.
2017-03-15 downloaded from the CCDC.
;
_cell_angle_alpha 103.349(16)
_cell_angle_beta 104.110(9)
_cell_angle_gamma 98.526(10)
_cell_formula_units_Z 2
_cell_length_a 9.076(2)
_cell_length_b 9.867(3)
_cell_length_c 16.303(4)
_cell_measurement_reflns_used 4781
_cell_measurement_temperature 293(2)
_cell_measurement_theta_max 25.10
_cell_measurement_theta_min 2.37
_cell_volume 1344.9(6)
_computing_structure_refinement 'SHELXL-97 (Sheldrick, 1997)'
_computing_structure_solution 'SHELXS-97 (Sheldrick, 1990)'
_diffrn_ambient_temperature 293(2)
_diffrn_detector_area_resol_mean 7.31
_diffrn_measured_fraction_theta_full 0.999
_diffrn_measured_fraction_theta_max 0.999
_diffrn_measurement_device_type 'Rigaku Mercury'
_diffrn_measurement_method \w
_diffrn_radiation_monochromator graphite
_diffrn_radiation_source 'fine-focus sealed tube'
_diffrn_radiation_type MoK\a
_diffrn_radiation_wavelength 0.71073
_diffrn_reflns_av_R_equivalents 0.0575
_diffrn_reflns_av_sigmaI/netI 0.0243
_diffrn_reflns_limit_h_max 10
_diffrn_reflns_limit_h_min -10
_diffrn_reflns_limit_k_max 11
_diffrn_reflns_limit_k_min -11
_diffrn_reflns_limit_l_max 19
_diffrn_reflns_limit_l_min -19
_diffrn_reflns_number 49759
_diffrn_reflns_theta_full 25.10
_diffrn_reflns_theta_max 25.10
_diffrn_reflns_theta_min 2.37
_exptl_absorpt_coefficient_mu 3.219
_exptl_absorpt_correction_T_max 0.7828
_exptl_absorpt_correction_T_min 0.6987
_exptl_absorpt_correction_type multi-scan
_exptl_absorpt_process_details 'Jacobson, R. (1998) Private communication'
_exptl_crystal_colour colorless
_exptl_crystal_density_diffrn 2.006
_exptl_crystal_density_method 'not measured'
_exptl_crystal_description block
_exptl_crystal_F_000 796
_exptl_crystal_size_max 0.12
_exptl_crystal_size_mid 0.10
_exptl_crystal_size_min 0.08
_refine_diff_density_max 1.400
_refine_diff_density_min -1.157
_refine_diff_density_rms 0.125
_refine_ls_extinction_coef 0.0081(5)
_refine_ls_extinction_expression Fc^*^=kFc[1+0.001xFc^2^\l^3^/sin(2\q)]^-1/4^
_refine_ls_extinction_method SHELXL
_refine_ls_goodness_of_fit_ref 1.180
_refine_ls_hydrogen_treatment mixed
_refine_ls_matrix_type full
_refine_ls_number_parameters 342
_refine_ls_number_reflns 4781
_refine_ls_number_restraints 0
_refine_ls_restrained_S_all 1.180
_refine_ls_R_factor_all 0.0296
_refine_ls_R_factor_gt 0.0281
_refine_ls_shift/su_max 0.002
_refine_ls_shift/su_mean 0.000
_refine_ls_structure_factor_coef Fsqd
_refine_ls_weighting_details 'calc w=1/[\s^2^(Fo^2^)+(0.0415P)^2^+2.7318P] where P=(Fo^2^+2Fc^2^)/3'
_refine_ls_weighting_scheme calc
_refine_ls_wR_factor_gt 0.0769
_refine_ls_wR_factor_ref 0.0791
_reflns_number_gt 4548
_reflns_number_total 4781
_reflns_threshold_expression >2sigma(I)
_cod_data_source_file c7ra01552f2.cif
_cod_data_source_block 3
_cod_original_cell_volume 1345.0(6)
_cod_original_sg_symbol_H-M P-1
_cod_database_code 7227934

loop_
_symmetry_equiv_pos_as_xyz
'x, y, z'
'-x, -y, -z'

loop_
_atom_site_label
_atom_site_type_symbol
_atom_site_fract_x
_atom_site_fract_y
_atom_site_fract_z
_atom_site_U_iso_or_equiv
_atom_site_adp_type
_atom_site_occupancy
_atom_site_symmetry_multiplicity
_atom_site_calc_flag
_atom_site_refinement_flags
La1 La 0.69213(2) 0.45144(2) 0.598112(12) 0.01385(10) Uani 1 1 d .
La2 La 0.84842(2) 0.42670(2) 0.864327(12) 0.01506(10) Uani 1 1 d .
O1W O 1.0202(4) 0.6711(4) 0.8933(2) 0.0401(8) Uani 1 1 d .
H1WB H 1.0711 0.6683 0.8558 0.048 Uiso 1 1 d R
H1WC H 1.0848 0.6945 0.9444 0.048 Uiso 1 1 d R
O1 O 0.6981(4) 0.2153(3) 0.7428(2) 0.0414(8) Uani 1 1 d .
O2W O 0.7914(4) 0.2230(3) 0.5464(2) 0.0323(7) Uani 1 1 d .
H2WB H 0.8546 0.2074 0.5893 0.039 Uiso 1 1 d R
H2WC H 0.8363 0.2300 0.5071 0.039 Uiso 1 1 d R
O2 O 0.5332(4) 0.2580(3) 0.6325(2) 0.0353(7) Uani 1 1 d .
O3 O 0.7621(3) -0.2747(3) 0.64299(18) 0.0273(6) Uani 1 1 d .
O3W O 0.7649(4) 0.4550(4) 0.4585(2) 0.0331(7) Uani 1 1 d .
O4 O 0.5595(3) -0.3580(3) 0.52672(16) 0.0202(5) Uani 1 1 d .
O4W O 0.8414(6) -0.0232(6) 0.9405(4) 0.0929(16) Uani 1 1 d .
H4WC H 0.8180 0.0566 0.9390 0.111 Uiso 1 1 d R
H4WD H 0.8795 -0.0506 0.8984 0.111 Uiso 1 1 d R
O5 O 0.7584(3) 0.2440(3) 0.94335(19) 0.0269(6) Uani 1 1 d .
O5W O 0.9728(6) -0.1267(5) 0.8024(3) 0.0757(14) Uani 1 1 d .
H5WC H 0.9078 -0.1703 0.7526 0.091 Uiso 1 1 d R
H5WD H 0.9895 -0.1869 0.8315 0.091 Uiso 1 1 d R
O6 O 0.5833(3) 0.3571(3) 0.8898(2) 0.0324(7) Uani 1 1 d .
O6W O 0.1998(5) 0.2194(5) 0.5774(3) 0.0682(12) Uani 1 1 d .
H6WA H 0.2923 0.2672 0.5902 0.082 Uiso 1 1 d R
H6WD H 0.1827 0.1454 0.5346 0.082 Uiso 1 1 d R
O7 O 0.1082(3) 0.4269(3) 0.97591(18) 0.0262(6) Uani 1 1 d .
O7W O 0.0079(5) 0.1065(4) 0.6634(2) 0.0508(9) Uani 1 1 d .
H7WC H 0.0246 0.1556 0.7163 0.061 Uiso 1 1 d R
H7WD H 0.0706 0.1473 0.6409 0.061 Uiso 1 1 d R
O8 O 0.0446(3) 0.2608(3) 0.85126(18) 0.0328(7) Uani 1 1 d .
O8W O 0.9469(5) 0.1772(4) 0.4147(3) 0.0564(10) Uani 1 1 d .
H8WC H 0.9586 0.2546 0.4001 0.068 Uiso 1 1 d R
H8WD H 1.0186 0.1867 0.4616 0.068 Uiso 1 1 d R
O9 O 0.6818(3) 0.5521(3) 0.7778(2) 0.0284(6) Uani 1 1 d .
O10 O 0.4860(3) 0.5471(3) 0.66773(17) 0.0234(6) Uani 1 1 d .
O11 O -0.0758(3) 0.4445(3) 0.72570(18) 0.0267(6) Uani 1 1 d .
O12 O 0.0021(3) 0.5417(3) 0.63185(19) 0.0282(6) Uani 1 1 d .
C1 C 0.5718(4) 0.1837(4) 0.6833(2) 0.0202(8) Uani 1 1 d .
C2 C 0.4583(5) 0.0484(4) 0.6722(3) 0.0319(9) Uani 1 1 d .
H2A H 0.3774 0.0275 0.6169 0.038 Uiso 1 1 calc R
H2B H 0.4095 0.0631 0.7193 0.038 Uiso 1 1 calc R
C3 C 0.5334(6) -0.0791(4) 0.6728(3) 0.0331(10) Uani 1 1 d .
H3A H 0.6093 -0.0614 0.7296 0.040 Uiso 1 1 calc R
H3B H 0.4543 -0.1626 0.6649 0.040 Uiso 1 1 calc R
C4 C 0.6130(5) -0.1086(4) 0.6010(3) 0.0257(8) Uani 1 1 d .
H4A H 0.5459 -0.1027 0.5463 0.031 Uiso 1 1 calc R
H4B H 0.7087 -0.0375 0.6168 0.031 Uiso 1 1 calc R
C5 C 0.6486(4) -0.2545(4) 0.5888(2) 0.0182(7) Uani 1 1 d .
C6 C 0.6177(4) 0.2572(4) 0.9198(2) 0.0222(8) Uani 1 1 d .
C7 C 0.4925(5) 0.1436(4) 0.9256(3) 0.0321(10) Uani 1 1 d .
H7A H 0.5125 0.1417 0.9865 0.039 Uiso 1 1 calc R
H7B H 0.5005 0.0517 0.8917 0.039 Uiso 1 1 calc R
C8 C 0.3257(5) 0.1624(4) 0.8929(3) 0.0309(9) Uani 1 1 d .
H8A H 0.3114 0.1844 0.8369 0.037 Uiso 1 1 calc R
H8B H 0.2535 0.0734 0.8835 0.037 Uiso 1 1 calc R
C9 C 0.2889(5) 0.2800(5) 0.9575(3) 0.0282(9) Uani 1 1 d .
H9A H 0.2874 0.2497 1.0099 0.034 Uiso 1 1 calc R
H9B H 0.3726 0.3636 0.9747 0.034 Uiso 1 1 calc R
C10 C 0.1385(4) 0.3222(4) 0.9249(2) 0.0193(7) Uani 1 1 d .
C11 C 0.5500(4) 0.5787(4) 0.7489(2) 0.0176(7) Uani 1 1 d .
C12 C 0.4742(5) 0.6530(5) 0.8133(3) 0.0271(9) Uani 1 1 d .
H12A H 0.5339 0.7501 0.8404 0.032 Uiso 1 1 calc R
H12B H 0.4795 0.6056 0.8595 0.032 Uiso 1 1 calc R
C13 C 0.3051(4) 0.6579(4) 0.7745(3) 0.0257(8) Uani 1 1 d .
H13A H 0.2953 0.6926 0.7228 0.031 Uiso 1 1 calc R
H13B H 0.2725 0.7233 0.8173 0.031 Uiso 1 1 calc R
C14 C 0.1998(4) 0.5092(5) 0.7490(3) 0.0281(9) Uani 1 1 d .
H14A H 0.2422 0.4420 0.7129 0.034 Uiso 1 1 calc R
H14B H 0.2011 0.4804 0.8021 0.034 Uiso 1 1 calc R
C15 C 0.0342(4) 0.5010(4) 0.6998(2) 0.0202(8) Uani 1 1 d .
H3WB H 0.681(7) 0.445(6) 0.411(4) 0.047(15) Uiso 1 1 d .
H3WA H 0.837(7) 0.448(6) 0.446(3) 0.035(15) Uiso 1 1 d .

loop_
_atom_site_aniso_label
_atom_site_aniso_U_11
_atom_site_aniso_U_22
_atom_site_aniso_U_33
_atom_site_aniso_U_23
_atom_site_aniso_U_13
_atom_site_aniso_U_12
La1 0.01176(14) 0.01345(14) 0.01525(14) 0.00324(9) 0.00301(9) 0.00212(9)
La2 0.01240(14) 0.01772(14) 0.01418(14) 0.00382(9) 0.00256(9) 0.00377(9)
O1W 0.0412(19) 0.0385(19) 0.0328(17) 0.0140(14) 0.0010(14) -0.0052(15)
O1 0.0330(18) 0.0331(17) 0.0416(18) -0.0076(14) 0.0001(15) 0.0034(14)
O2W 0.0351(17) 0.0277(15) 0.0389(17) 0.0077(13) 0.0167(14) 0.0138(13)
O2 0.0431(19) 0.0284(16) 0.0434(18) 0.0214(14) 0.0195(15) 0.0057(14)
O3 0.0219(14) 0.0197(14) 0.0314(15) 0.0033(11) -0.0036(12) 0.0022(11)
O3W 0.0206(16) 0.062(2) 0.0238(16) 0.0179(15) 0.0095(14) 0.0165(15)
O4 0.0211(13) 0.0124(12) 0.0218(13) 0.0021(10) 0.0015(11) -0.0004(10)
O4W 0.078 0.069(3) 0.130(5) 0.027(3) 0.017(3) 0.034(2)
O5 0.0184(14) 0.0300(15) 0.0337(15) 0.0130(12) 0.0055(12) 0.0064(12)
O5W 0.078(3) 0.069(3) 0.048(2) 0.015(2) -0.016(2) -0.023(2)
O6 0.0241(15) 0.0352(17) 0.0499(18) 0.0248(15) 0.0162(13) 0.0131(13)
O6W 0.045(2) 0.082(3) 0.086(3) 0.037(3) 0.022(2) 0.010(2)
O7 0.0225(14) 0.0297(16) 0.0239(14) 0.0002(12) 0.0061(11) 0.0105(12)
O7W 0.058(2) 0.045(2) 0.049(2) 0.0072(17) 0.0244(18) 0.0058(18)
O8 0.0256(15) 0.0420(18) 0.0225(14) -0.0050(12) 0.0008(12) 0.0148(13)
O8W 0.073(3) 0.045(2) 0.066(2) 0.0205(19) 0.043(2) 0.013(2)
O9 0.0165(14) 0.0313(16) 0.0402(16) 0.0166(13) 0.0048(12) 0.0085(11)
O10 0.0221(14) 0.0348(16) 0.0177(13) 0.0076(11) 0.0080(11) 0.0151(12)
O11 0.0154(14) 0.0438(18) 0.0210(14) 0.0106(13) 0.0074(11) 0.0009(12)
O12 0.0165(13) 0.0396(17) 0.0319(15) 0.0189(13) 0.0055(11) 0.0047(12)
C1 0.0220(19) 0.0120(17) 0.0225(18) -0.0038(14) 0.0084(15) 0.0010(14)
C2 0.034(2) 0.019(2) 0.050(3) 0.0111(18) 0.022(2) 0.0101(18)
C3 0.047(3) 0.020(2) 0.044(2) 0.0150(18) 0.025(2) 0.0124(19)
C4 0.034(2) 0.0137(18) 0.028(2) 0.0047(15) 0.0086(17) 0.0029(16)
C5 0.0171(18) 0.0146(18) 0.0214(18) 0.0036(14) 0.0063(15) -0.0002(14)
C6 0.0193(19) 0.0222(19) 0.0255(19) 0.0045(15) 0.0083(15) 0.0056(15)
C7 0.025(2) 0.021(2) 0.058(3) 0.0137(19) 0.020(2) 0.0084(17)
C8 0.020(2) 0.022(2) 0.046(3) -0.0009(18) 0.0109(18) 0.0036(16)
C9 0.020(2) 0.033(2) 0.029(2) 0.0028(17) 0.0052(16) 0.0095(17)
C10 0.0185(18) 0.0222(19) 0.0186(18) 0.0048(15) 0.0075(15) 0.0059(15)
C11 0.0110(16) 0.0156(17) 0.0273(19) 0.0110(14) 0.0050(14) -0.0009(13)
C12 0.0169(19) 0.038(2) 0.0200(19) 0.0008(17) 0.0040(15) 0.0010(17)
C13 0.0188(19) 0.030(2) 0.028(2) 0.0029(16) 0.0092(16) 0.0086(16)
C14 0.0162(19) 0.035(2) 0.037(2) 0.0167(19) 0.0074(17) 0.0058(17)
C15 0.0167(18) 0.0196(18) 0.0225(18) 0.0023(15) 0.0059(15) 0.0033(15)

loop_
_atom_type_symbol
_atom_type_description
_atom_type_scat_dispersion_real
_atom_type_scat_dispersion_imag
_atom_type_scat_source
C C 0.0033 0.0016 'International Tables Vol C Tables 4.2.6.8 and 6.1.1.4'
H H 0.0000 0.0000 'International Tables Vol C Tables 4.2.6.8 and 6.1.1.4'
N N 0.0061 0.0033 'International Tables Vol C Tables 4.2.6.8 and 6.1.1.4'
O O 0.0106 0.0060 'International Tables Vol C Tables 4.2.6.8 and 6.1.1.4'
La La -0.2871 2.4523 'International Tables Vol C Tables 4.2.6.8 and 6.1.1.4'

loop_
_geom_angle_atom_site_label_1
_geom_angle_atom_site_label_2
_geom_angle_atom_site_label_3
_geom_angle
_geom_angle_site_symmetry_1
_geom_angle_site_symmetry_3
O2 La1 O3W 129.84(12) . .
O2 La1 O4 72.50(10) . 2_656
O3W La1 O4 73.83(10) . 2_656
O2 La1 O3 138.62(10) . 1_565
O3W La1 O3 87.97(11) . 1_565
O4 La1 O3 110.46(8) 2_656 1_565
O2 La1 O2W 73.62(10) . .
O3W La1 O2W 71.20(11) . .
O4 La1 O2W 91.44(9) 2_656 .
O3 La1 O2W 144.49(10) 1_565 .
O2 La1 O11 88.12(10) . 1_655
O3W La1 O11 113.07(10) . 1_655
O4 La1 O11 157.73(9) 2_656 1_655
O3 La1 O11 91.27(9) 1_565 1_655
O2W La1 O11 72.18(10) . 1_655
O2 La1 O10 69.60(10) . .
O3W La1 O10 134.54(10) . .
O4 La1 O10 76.45(9) 2_656 .
O3 La1 O10 71.23(10) 1_565 .
O2W La1 O10 143.19(10) . .
O11 La1 O10 107.50(9) 1_655 .
O2 La1 O12 132.71(10) . 1_655
O3W La1 O12 68.76(10) . 1_655
O4 La1 O12 142.54(9) 2_656 1_655
O3 La1 O12 70.60(9) 1_565 1_655
O2W La1 O12 75.06(10) . 1_655
O11 La1 O12 48.63(9) 1_655 1_655
O10 La1 O12 133.50(10) . 1_655
O2 La1 O4 120.97(10) . 1_565
O3W La1 O4 70.70(10) . 1_565
O4 La1 O4 61.84(9) 2_656 1_565
O3 La1 O4 48.88(8) 1_565 1_565
O2W La1 O4 138.20(9) . 1_565
O11 La1 O4 140.13(9) 1_655 1_565
O10 La1 O4 65.13(8) . 1_565
O12 La1 O4 106.01(8) 1_655 1_565
O2 La1 O9 71.50(10) . .
O3W La1 O9 158.64(11) . .
O4 La1 O9 119.87(8) 2_656 .
O3 La1 O9 72.15(9) 1_565 .
O2W La1 O9 121.36(9) . .
O11 La1 O9 61.15(8) 1_655 .
O10 La1 O9 46.39(8) . .
O12 La1 O9 96.56(8) 1_655 .
O4 La1 O9 100.26(8) 1_565 .
O2 La1 C5 131.93(10) . 1_565
O3W La1 C5 80.67(11) . 1_565
O4 La1 C5 86.15(9) 2_656 1_565
O3 La1 C5 24.32(9) 1_565 1_565
O2W La1 C5 151.28(10) . 1_565
O11 La1 C5 115.50(10) 1_655 1_565
O10 La1 C5 63.64(9) . 1_565
O12 La1 C5 89.65(9) 1_655 1_565
O4 La1 C5 24.77(9) 1_565 1_565
O9 La1 C5 83.92(9) . 1_565
O2 La1 C15 110.77(11) . 1_655
O3W La1 C15 90.54(10) . 1_655
O4 La1 C15 160.09(9) 2_656 1_655
O3 La1 C15 80.53(9) 1_565 1_655
O2W La1 C15 71.52(10) . 1_655
O11 La1 C15 24.54(10) 1_655 1_655
O10 La1 C15 123.38(9) . 1_655
O12 La1 C15 24.10(9) 1_655 1_655
O4 La1 C15 125.08(9) 1_565 1_655
O9 La1 C15 78.82(9) . 1_655
C5 La1 C15 103.74(10) 1_565 1_655
O1 La2 O9 82.98(11) . .
O1 La2 O1W 141.23(12) . .
O9 La2 O1W 75.50(10) . .
O1 La2 O11 71.53(11) . 1_655
O9 La2 O11 67.82(10) . 1_655
O1W La2 O11 70.58(11) . 1_655
O1 La2 O6 72.75(11) . .
O9 La2 O6 76.59(10) . .
O1W La2 O6 130.46(11) . .
O11 La2 O6 131.73(9) 1_655 .
O1 La2 O7 147.16(11) . 2_667
O9 La2 O7 102.78(10) . 2_667
O1W La2 O7 70.24(10) . 2_667
O11 La2 O7 140.82(10) 1_655 2_667
O6 La2 O7 77.19(10) . 2_667
O1 La2 O5 76.09(11) . .
O9 La2 O5 126.61(9) . .
O1W La2 O5 142.29(10) . .
O11 La2 O5 142.39(10) 1_655 .
O6 La2 O5 50.46(9) . .
O7 La2 O5 74.70(10) 2_667 .
O1 La2 O7 122.81(10) . 1_655
O9 La2 O7 150.33(10) . 1_655
O1W La2 O7 74.93(10) . 1_655
O11 La2 O7 104.20(9) 1_655 1_655
O6 La2 O7 122.27(9) . 1_655
O7 La2 O7 64.48(10) 2_667 1_655
O5 La2 O7 77.84(9) . 1_655
O1 La2 O8 75.87(10) . 1_655
O9 La2 O8 141.55(10) . 1_655
O1W La2 O8 101.85(11) . 1_655
O11 La2 O8 75.10(10) 1_655 1_655
O6 La2 O8 125.05(10) . 1_655
O7 La2 O8 112.44(9) 2_667 1_655
O5 La2 O8 78.94(10) . 1_655
O7 La2 O8 49.54(9) 1_655 1_655
O1 La2 C6 69.50(12) . .
O9 La2 C6 100.82(10) . .
O1W La2 C6 145.72(11) . .
O11 La2 C6 140.47(10) 1_655 .
O6 La2 C6 25.04(10) . .
O7 La2 C6 77.67(10) 2_667 .
O5 La2 C6 25.79(10) . .
O7 La2 C6 102.09(10) 1_655 .
O8 La2 C6 101.26(11) 1_655 .
O1 La2 C10 99.26(11) . 1_655
O9 La2 C10 154.82(10) . 1_655
O1W La2 C10 88.01(11) . 1_655
O11 La2 C10 88.95(9) 1_655 1_655
O6 La2 C10 128.19(9) . 1_655
O7 La2 C10 88.95(9) 2_667 1_655
O5 La2 C10 77.77(9) . 1_655
O7 La2 C10 25.14(9) 1_655 1_655
O8 La2 C10 24.41(9) 1_655 1_655
C6 La2 C10 103.44(10) . 1_655
La2 O1W H1WB 109.6 . .
La2 O1W H1WC 109.7 . .
H1WB O1W H1WC 108.2 . .
C1 O1 La2 136.5(3) . .
La1 O2W H2WB 110.9 . .
La1 O2W H2WC 110.9 . .
H2WB O2W H2WC 109.0 . .
C1 O2 La1 130.4(3) . .
C5 O3 La1 98.4(2) . 1_545
La1 O3W H3WB 114(3) . .
La1 O3W H3WA 132(4) . .
H3WB O3W H3WA 113(5) . .
C5 O4 La1 148.2(2) . 2_656
C5 O4 La1 91.5(2) . 1_545
La1 O4 La1 118.16(9) 2_656 1_545
H4WC O4W H4WD 108.5 . .
C6 O5 La2 92.0(2) . .
H5WC O5W H5WD 108.3 . .
C6 O6 La2 94.3(2) . .
H6WA O6W H6WD 110.8 . .
C10 O7 La2 146.6(2) . 2_667
C10 O7 La2 94.9(2) . 1_455
La2 O7 La2 115.52(10) 2_667 1_455
H7WC O7W H7WD 108.6 . .
C10 O8 La2 95.7(2) . 1_455
H8WC O8W H8WD 108.3 . .
C11 O9 La2 150.0(3) . .
C11 O9 La1 89.2(2) . .
La2 O9 La1 106.09(10) . .
C11 O10 La1 104.0(2) . .
C15 O11 La2 142.4(2) . 1_455
C15 O11 La1 97.9(2) . 1_455
La2 O11 La1 113.29(10) 1_455 1_455
C15 O12 La1 93.8(2) . 1_455
O2 C1 O1 124.1(4) . .
O2 C1 C2 117.6(4) . .
O1 C1 C2 118.3(4) . .
C1 C2 C3 113.2(4) . .
C1 C2 H2A 108.9 . .
C3 C2 H2A 108.9 . .
C1 C2 H2B 108.9 . .
C3 C2 H2B 108.9 . .
H2A C2 H2B 107.7 . .
C4 C3 C2 112.1(3) . .
C4 C3 H3A 109.2 . .
C2 C3 H3A 109.2 . .
C4 C3 H3B 109.2 . .
C2 C3 H3B 109.2 . .
H3A C3 H3B 107.9 . .
C5 C4 C3 110.0(3) . .
C5 C4 H4A 109.7 . .
C3 C4 H4A 109.7 . .
C5 C4 H4B 109.7 . .
C3 C4 H4B 109.7 . .
H4A C4 H4B 108.2 . .
O3 C5 O4 120.2(3) . .
O3 C5 C4 119.8(3) . .
O4 C5 C4 119.8(3) . .
O3 C5 La1 57.30(18) . 1_545
O4 C5 La1 63.76(19) . 1_545
C4 C5 La1 167.4(3) . 1_545
O6 C6 O5 121.4(4) . .
O6 C6 C7 120.7(3) . .
O5 C6 C7 117.8(3) . .
O6 C6 La2 60.7(2) . .
O5 C6 La2 62.2(2) . .
C7 C6 La2 165.3(3) . .
C6 C7 C8 115.2(4) . .
C6 C7 H7A 108.5 . .
C8 C7 H7A 108.5 . .
C6 C7 H7B 108.5 . .
C8 C7 H7B 108.5 . .
H7A C7 H7B 107.5 . .
C9 C8 C7 112.1(4) . .
C9 C8 H8A 109.2 . .
C7 C8 H8A 109.2 . .
C9 C8 H8B 109.2 . .
C7 C8 H8B 109.2 . .
H8A C8 H8B 107.9 . .
C10 C9 C8 115.8(3) . .
C10 C9 H9A 108.3 . .
C8 C9 H9A 108.3 . .
C10 C9 H9B 108.3 . .
C8 C9 H9B 108.3 . .
H9A C9 H9B 107.4 . .
O8 C10 O7 119.8(3) . .
O8 C10 C9 122.8(3) . .
O7 C10 C9 117.4(3) . .
O8 C10 La2 59.89(19) . 1_455
O7 C10 La2 59.94(19) . 1_455
C9 C10 La2 176.3(3) . 1_455
O10 C11 O9 120.3(3) . .
O10 C11 C12 120.7(3) . .
O9 C11 C12 119.0(3) . .
C11 C12 C13 115.4(3) . .
C11 C12 H12A 108.4 . .
C13 C12 H12A 108.4 . .
C11 C12 H12B 108.4 . .
C13 C12 H12B 108.4 . .
H12A C12 H12B 107.5 . .
C12 C13 C14 110.6(3) . .
C12 C13 H13A 109.5 . .
C14 C13 H13A 109.5 . .
C12 C13 H13B 109.5 . .
C14 C13 H13B 109.5 . .
H13A C13 H13B 108.1 . .
C15 C14 C13 113.9(3) . .
C15 C14 H14A 108.8 . .
C13 C14 H14A 108.8 . .
C15 C14 H14B 108.8 . .
C13 C14 H14B 108.8 . .
H14A C14 H14B 107.7 . .
O12 C15 O11 119.5(3) . .
O12 C15 C14 121.2(3) . .
O11 C15 C14 119.1(3) . .
O12 C15 La1 62.07(19) . 1_455
O11 C15 La1 57.51(19) . 1_455
C14 C15 La1 174.1(3) . 1_455

loop_
_geom_bond_atom_site_label_1
_geom_bond_atom_site_label_2
_geom_bond_distance
_geom_bond_site_symmetry_2
La1 O2 2.472(3) .
La1 O3W 2.527(3) .
La1 O4 2.540(3) 2_656
La1 O3 2.568(3) 1_565
La1 O2W 2.588(3) .
La1 O11 2.596(3) 1_655
La1 O10 2.597(3) .
La1 O12 2.699(3) 1_655
La1 O4 2.709(3) 1_565
La1 O9 2.897(3) .
La1 C5 3.019(4) 1_565
La1 C15 3.048(4) 1_655
La2 O1 2.463(3) .
La2 O9 2.476(3) .
La2 O1W 2.543(3) .
La2 O11 2.553(3) 1_655
La2 O6 2.562(3) .
La2 O7 2.573(3) 2_667
La2 O5 2.593(3) .
La2 O7 2.603(3) 1_655
La2 O8 2.605(3) 1_655
La2 C6 2.930(4) .
La2 C10 2.996(4) 1_655
O1W H1WB 0.8501 .
O1W H1WC 0.8500 .
O1 C1 1.251(5) .
O2W H2WB 0.8500 .
O2W H2WC 0.8499 .
O2 C1 1.249(5) .
O3 C5 1.257(5) .
O3 La1 2.568(3) 1_545
O3W H3WB 0.92(6) .
O3W H3WA 0.74(6) .
O4 C5 1.265(4) .
O4 La1 2.540(3) 2_656
O4 La1 2.709(3) 1_545
O4W H4WC 0.8500 .
O4W H4WD 0.8500 .
O5 C6 1.276(5) .
O5W H5WC 0.8500 .
O5W H5WD 0.8500 .
O6 C6 1.244(5) .
O6W H6WA 0.8499 .
O6W H6WD 0.8502 .
O7 C10 1.278(5) .
O7 La2 2.573(3) 2_667
O7 La2 2.603(3) 1_455
O7W H7WC 0.8500 .
O7W H7WD 0.8499 .
O8 C10 1.244(5) .
O8 La2 2.605(3) 1_455
O8W H8WC 0.8500 .
O8W H8WD 0.8500 .
O9 C11 1.264(5) .
O10 C11 1.252(5) .
O11 C15 1.278(5) .
O11 La2 2.553(3) 1_455
O11 La1 2.596(3) 1_455
O12 C15 1.248(5) .
O12 La1 2.699(3) 1_455
C1 C2 1.505(6) .
C2 C3 1.517(6) .
C2 H2A 0.9700 .
C2 H2B 0.9700 .
C3 C4 1.515(6) .
C3 H3A 0.9700 .
C3 H3B 0.9700 .
C4 C5 1.501(5) .
C4 H4A 0.9700 .
C4 H4B 0.9700 .
C5 La1 3.019(4) 1_545
C6 C7 1.510(6) .
C7 C8 1.532(6) .
C7 H7A 0.9700 .
C7 H7B 0.9700 .
C8 C9 1.513(6) .
C8 H8A 0.9700 .
C8 H8B 0.9700 .
C9 C10 1.496(5) .
C9 H9A 0.9700 .
C9 H9B 0.9700 .
C10 La2 2.996(4) 1_455
C11 C12 1.503(5) .
C12 C13 1.523(5) .
C12 H12A 0.9700 .
C12 H12B 0.9700 .
C13 C14 1.532(6) .
C13 H13A 0.9700 .
C13 H13B 0.9700 .
C14 C15 1.502(5) .
C14 H14A 0.9700 .
C14 H14B 0.9700 .
C15 La1 3.048(4) 1_455
